data_7108495
loop_
_publ_author_name
'Yumi Yakiyama'
'Akira Ueda'
'Yasushi Morita'
'Masaki Kawano'

_publ_section_title
;
 Crystal surface mediated structure transformation of a kinetic framework
 composed of multi-interactive ligand TPHAP and Co(II)
;
_journal_name_full Chem.Commun.
_journal_page_first 10651
_journal_paper_doi 10.1039/c2cc35078e
_journal_volume 48
_journal_year 2012
_chemical_formula_sum 'C57.28 H35 Co N19.31 O13.68'
_chemical_formula_weight 1271.62
_chemical_name_systematic
;
?
;
_space_group_IT_number 29
_symmetry_cell_setting orthorhombic
_symmetry_space_group_name_Hall 'P 2c -2ac'
_symmetry_space_group_name_H-M 'P c a 21'
_atom_sites_solution_hydrogens geom
_atom_sites_solution_primary direct
_atom_sites_solution_secondary difmap
_audit_creation_method SHELXL-97
_cell_angle_alpha 90.00
_cell_angle_beta 90.00
_cell_angle_gamma 90.00
_cell_formula_units_Z 4
_cell_length_a 29.0224(5)
_cell_length_b 8.4172(1)
_cell_length_c 27.4938(4)
_cell_measurement_reflns_used 57846
_cell_measurement_temperature 90(2)
_cell_measurement_theta_max 50.00
_cell_measurement_theta_min 0.69
_cell_volume 6716.39(17)
_computing_cell_refinement HKL2000
_computing_data_collection 'Rigaku Crystal Clear'
_computing_data_reduction HKL2000
_computing_molecular_graphics 'Bruker XP'
_computing_publication_material 'Bruker SHELXTL'
_computing_structure_refinement 'SHELXL-97 (Sheldrick, 2008)'
_computing_structure_solution 'SHELXS-97 (Sheldrick, 2008)'
_diffrn_ambient_temperature 90(2)
_diffrn_measured_fraction_theta_full 0.982
_diffrn_measured_fraction_theta_max 0.982
_diffrn_measurement_device_type CCD
_diffrn_measurement_method omega_scan
_diffrn_radiation_monochromator Si
_diffrn_radiation_source 'undulator KEK PF-NW2A'
_diffrn_radiation_type synchrotron
_diffrn_radiation_wavelength 0.68890
_diffrn_reflns_av_R_equivalents 0.1046
_diffrn_reflns_av_sigmaI/netI 0.0891
_diffrn_reflns_limit_h_max 41
_diffrn_reflns_limit_h_min -41
_diffrn_reflns_limit_k_max 12
_diffrn_reflns_limit_k_min -11
_diffrn_reflns_limit_l_max 39
_diffrn_reflns_limit_l_min -38
_diffrn_reflns_number 111153
_diffrn_reflns_theta_full 29.90
_diffrn_reflns_theta_max 29.90
_diffrn_reflns_theta_min 1.98
_exptl_absorpt_coefficient_mu 0.328
_exptl_absorpt_correction_T_max 0.9902
_exptl_absorpt_correction_T_min 0.9433
_exptl_absorpt_correction_type empirical
_exptl_absorpt_process_details HKL2000
_exptl_crystal_colour 'pale red'
_exptl_crystal_density_diffrn 1.258
_exptl_crystal_density_method 'not measured'
_exptl_crystal_description block
_exptl_crystal_F_000 2601
_exptl_crystal_size_max 0.18
_exptl_crystal_size_mid 0.09
_exptl_crystal_size_min 0.03
_refine_diff_density_max 0.917
_refine_diff_density_min -0.587
_refine_diff_density_rms 0.098
_refine_ls_abs_structure_details 'Flack H D (1983), Acta Cryst. A39, 876-881'
_refine_ls_abs_structure_Flack 0.261(13)
_refine_ls_extinction_method none
_refine_ls_goodness_of_fit_ref 0.998
_refine_ls_hydrogen_treatment constr
_refine_ls_matrix_type full
_refine_ls_number_parameters 950
_refine_ls_number_reflns 20585
_refine_ls_number_restraints 201
_refine_ls_restrained_S_all 1.011
_refine_ls_R_factor_all 0.0995
_refine_ls_R_factor_gt 0.0697
_refine_ls_shift/su_max 0.023
_refine_ls_shift/su_mean 0.002
_refine_ls_structure_factor_coef Fsqd
_refine_ls_weighting_details 'calc w=1/[\s^2^(Fo^2^)+(0.1075P)^2^+0.0000P] where P=(Fo^2^+2Fc^2^)/3'
_refine_ls_weighting_scheme calc
_refine_ls_wR_factor_gt 0.1793
_refine_ls_wR_factor_ref 0.1905
_reflns_number_gt 13339
_reflns_number_total 20585
_reflns_threshold_expression >2sigma(I)
_cod_data_source_file c2cc35078e.txt
_cod_data_source_block TPHAP-Cokin
_cod_original_cell_volume 6716.4(2)
_cod_original_sg_symbol_H-M Pca2(1)
_cod_database_code 7108495

loop_
_symmetry_equiv_pos_as_xyz
'x, y, z'
'-x, -y, z+1/2'
'x+1/2, -y, z'
'-x+1/2, y, z+1/2'

loop_
_atom_site_label
_atom_site_type_symbol
_atom_site_fract_x
_atom_site_fract_y
_atom_site_fract_z
_atom_site_U_iso_or_equiv
_atom_site_adp_type
_atom_site_occupancy
_atom_site_symmetry_multiplicity
_atom_site_calc_flag
_atom_site_refinement_flags
_atom_site_disorder_assembly
_atom_site_disorder_group
Co1 Co 0.883469(12) 1.44027(5) 0.872585(17) 0.02565(10) Uani 1 1 d . . .
C1 C 0.84780(10) 1.2029(4) 0.71043(11) 0.0276(6) Uani 1 1 d . . .
C2 C 0.87101(12) 1.1169(4) 0.74562(11) 0.0301(7) Uani 1 1 d . . .
H2A H 0.8833 1.0152 0.7382 0.036 Uiso 1 1 calc R . .
C3 C 0.87608(11) 1.1805(4) 0.79178(11) 0.0301(7) Uani 1 1 d . . .
H3A H 0.8919 1.1192 0.8155 0.036 Uiso 1 1 calc R . .
C4 C 0.82927(12) 1.3471(4) 0.72432(11) 0.0320(7) Uani 1 1 d . . .
H4A H 0.8116 1.4073 0.7018 0.038 Uiso 1 1 calc R . .
C5 C 0.83637(12) 1.4039(5) 0.77087(11) 0.0331(7) Uani 1 1 d . . .
H5A H 0.8240 1.5047 0.7793 0.040 Uiso 1 1 calc R . .
C6 C 0.84471(11) 1.1457(4) 0.65873(11) 0.0273(6) Uani 1 1 d . . .
C7 C 0.94002(11) 0.7502(4) 0.51251(12) 0.0279(6) Uani 1 1 d . . .
C8 C 0.93824(11) 0.7021(4) 0.46423(12) 0.0330(7) Uani 1 1 d . . .
H8A H 0.9136 0.7357 0.4439 0.040 Uiso 1 1 calc R . .
C9 C 0.97294(13) 0.6038(5) 0.44573(14) 0.0365(8) Uani 1 1 d . . .
H9A H 0.9712 0.5713 0.4127 0.044 Uiso 1 1 calc R . .
C10 C 0.97604(12) 0.6946(5) 0.54059(13) 0.0339(7) Uani 1 1 d . . .
H10A H 0.9783 0.7231 0.5739 0.041 Uiso 1 1 calc R . .
C11 C 1.00844(13) 0.5980(5) 0.51980(14) 0.0405(9) Uani 1 1 d . . .
H11A H 1.0327 0.5593 0.5398 0.049 Uiso 1 1 calc R . .
C12 C 0.90348(11) 0.8576(4) 0.53291(11) 0.0268(6) Uani 1 1 d . . .
C13 C 0.74138(11) 1.2360(4) 0.47661(11) 0.0285(7) Uani 1 1 d . . .
C14 C 0.71850(14) 1.3751(5) 0.48733(13) 0.0426(9) Uani 1 1 d . . .
H14A H 0.7251 1.4308 0.5166 0.051 Uiso 1 1 calc R . .
C15 C 0.68574(14) 1.4333(5) 0.45507(15) 0.0411(9) Uani 1 1 d . . .
H15A H 0.6712 1.5314 0.4624 0.049 Uiso 1 1 calc R . .
C16 C 0.72924(16) 1.1610(5) 0.43367(14) 0.0475(10) Uani 1 1 d . . .
H16A H 0.7443 1.0656 0.4243 0.057 Uiso 1 1 calc R . .
C17 C 0.69545(15) 1.2242(5) 0.40457(14) 0.0461(10) Uani 1 1 d . . .
H17A H 0.6871 1.1689 0.3758 0.055 Uiso 1 1 calc R . .
C18 C 0.77754(11) 1.1710(4) 0.50928(11) 0.0272(6) Uani 1 1 d . . .
C19 C 0.80918(10) 1.1649(4) 0.58509(10) 0.0256(6) Uani 1 1 d . . .
C20 C 0.87556(10) 0.9953(4) 0.59829(11) 0.0246(6) Uani 1 1 d . . .
C21 C 0.84142(11) 1.0581(4) 0.56750(11) 0.0255(6) Uani 1 1 d . . .
C22 C 0.84018(11) 1.0110(4) 0.51824(11) 0.0258(6) Uani 1 1 d . . .
C35 C 1.17833(11) 0.5037(5) 0.91406(14) 0.0363(8) Uani 1 1 d . . .
C38 C 1.19799(15) 0.3619(6) 0.92686(18) 0.0528(11) Uani 1 1 d . . .
H38A H 1.1863 0.3022 0.9534 0.063 Uiso 1 1 calc R . .
C39 C 1.23574(15) 0.3065(6) 0.9000(2) 0.0575(11) Uani 1 1 d . . .
H39A H 1.2495 0.2089 0.9095 0.069 Uiso 1 1 calc R . .
C36 C 1.19475(15) 0.5803(6) 0.8728(2) 0.0569(10) Uani 1 1 d . . .
H36A H 1.1801 0.6736 0.8610 0.068 Uiso 1 1 calc R . .
C37 C 1.23281(17) 0.5181(7) 0.84912(19) 0.0603(12) Uani 1 1 d . . .
H37A H 1.2450 0.5748 0.8222 0.072 Uiso 1 1 calc R . .
C40 C 1.14170(12) 0.5756(4) 0.94459(13) 0.0337(7) Uani 1 1 d . . .
C29 C 1.06525(13) 0.5770(4) 1.14217(12) 0.0354(8) Uani 1 1 d . . .
C32 C 1.04280(14) 0.6733(5) 1.17562(13) 0.0404(8) Uani 1 1 d . . .
H32A H 1.0301 0.7724 1.1661 0.049 Uiso 1 1 calc R . .
C33 C 1.03944(15) 0.6209(6) 1.22353(13) 0.0440(9) Uani 1 1 d . . .
H33A H 1.0240 0.6863 1.2465 0.053 Uiso 1 1 calc R . .
C30 C 1.08303(16) 0.4333(5) 1.15780(14) 0.0447(9) Uani 1 1 d . . .
H30A H 1.0984 0.3645 1.1358 0.054 Uiso 1 1 calc R . .
C31 C 1.07777(17) 0.3912(5) 1.20723(14) 0.0487(10) Uani 1 1 d . . .
H31A H 1.0899 0.2925 1.2181 0.058 Uiso 1 1 calc R . .
C34 C 1.07111(13) 0.6290(4) 1.09070(11) 0.0320(7) Uani 1 1 d . . .
C23 C 0.98344(12) 1.0144(5) 0.93785(12) 0.0314(7) Uani 1 1 d . . .
C26 C 0.98979(12) 1.0731(4) 0.89139(12) 0.0313(7) Uani 1 1 d . . .
H26A H 1.0147 1.0366 0.8719 0.038 Uiso 1 1 calc R . .
C27 C 0.95962(10) 1.1848(4) 0.87381(13) 0.0310(6) Uani 1 1 d . . .
H27A H 0.9652 1.2261 0.8422 0.037 Uiso 1 1 calc R . .
C24 C 0.94547(14) 1.0707(5) 0.96380(14) 0.0417(9) Uani 1 1 d . . .
H24A H 0.9398 1.0332 0.9958 0.050 Uiso 1 1 calc R . .
C25 C 0.91653(13) 1.1792(5) 0.94336(12) 0.0385(8) Uani 1 1 d . . .
H25A H 0.8907 1.2142 0.9616 0.046 Uiso 1 1 calc R . .
C28 C 1.01638(12) 0.8992(4) 0.95961(12) 0.0311(7) Uani 1 1 d . . .
C41 C 1.07990(11) 0.7417(4) 0.94881(12) 0.0293(7) Uani 1 1 d . . .
C44 C 1.10992(12) 0.6040(4) 1.01952(12) 0.0313(7) Uani 1 1 d . . .
C43 C 1.07847(12) 0.7083(4) 0.99905(12) 0.0295(7) Uani 1 1 d . . .
C42 C 1.04267(12) 0.7731(4) 1.02780(11) 0.0302(7) Uani 1 1 d . . .
C45 C 0.85997(19) 1.7962(7) 0.8410(4) 0.114(3) Uani 1 1 d . . .
H45A H 0.8335 1.8672 0.8370 0.170 Uiso 1 1 calc R . .
H45B H 0.8760 1.7852 0.8098 0.170 Uiso 1 1 calc R . .
H45C H 0.8811 1.8406 0.8652 0.170 Uiso 1 1 calc R . .
C46 C 0.9109(3) 1.7180(9) 0.9420(3) 0.100(2) Uani 1 1 d . . .
H46A H 0.9270 1.7423 0.9725 0.151 Uiso 1 1 calc R . .
H46B H 0.8787 1.7519 0.9446 0.151 Uiso 1 1 calc R . .
H46C H 0.9258 1.7746 0.9151 0.151 Uiso 1 1 calc R . .
N1 N 0.86009(9) 1.3226(3) 0.80484(9) 0.0288(6) Uani 1 1 d . . .
N2 N 1.00795(11) 0.5543(4) 0.47230(12) 0.0394(7) Uani 1 1 d . . .
N3 N 0.67393(9) 1.3594(3) 0.41489(9) 0.0293(6) Uani 1 1 d . . .
N4 N 0.81053(9) 1.2112(3) 0.63230(9) 0.0271(6) Uani 1 1 d . . .
N5 N 0.87673(9) 1.0387(3) 0.64552(10) 0.0271(6) Uani 1 1 d . . .
N6 N 0.90751(9) 0.8922(3) 0.58059(9) 0.0267(5) Uani 1 1 d . . .
N7 N 0.87205(10) 0.9086(3) 0.50033(10) 0.0283(6) Uani 1 1 d . . .
N8 N 0.80708(10) 1.0682(3) 0.48864(9) 0.0282(6) Uani 1 1 d . . .
N9 N 0.77591(9) 1.2232(3) 0.55561(10) 0.0288(6) Uani 1 1 d . . .
N10 N 0.92296(10) 1.2395(4) 0.89803(9) 0.0298(6) Uani 1 1 d . . .
N11 N 1.05685(13) 0.4833(5) 1.23850(11) 0.0448(8) Uani 1 1 d . . .
N12 N 1.25327(11) 0.3825(5) 0.86226(15) 0.0514(9) Uani 1 1 d . . .
N13 N 1.04767(9) 0.8391(4) 0.92903(10) 0.0304(6) Uani 1 1 d . . .
N14 N 1.01180(10) 0.8735(4) 1.00766(10) 0.0320(6) Uani 1 1 d . . .
N15 N 1.03930(11) 0.7320(4) 1.07486(10) 0.0351(7) Uani 1 1 d . . .
N16 N 1.10697(11) 0.5645(4) 1.06725(11) 0.0338(6) Uani 1 1 d . . .
N17 N 1.14325(10) 0.5367(4) 0.99158(11) 0.0338(6) Uani 1 1 d . . .
N18 N 1.11192(10) 0.6728(4) 0.92101(10) 0.0344(6) Uani 1 1 d . . .
O1 O 0.93884(8) 1.5279(3) 0.83412(8) 0.0324(5) Uani 1 1 d . . .
O2 O 0.84476(8) 1.6476(3) 0.85647(8) 0.0323(5) Uani 1 1 d . . .
O3 O 0.91263(8) 1.5612(3) 0.93371(9) 0.0353(5) Uani 1 1 d . . .
C1N C 1.2305(2) 2.1709(10) 0.5697(3) 0.088(2) Uani 1 1 d . . .
C2N C 1.2268(3) 2.1062(9) 0.6117(3) 0.0840(19) Uani 1 1 d . . .
H2NA H 1.2035 2.0291 0.6172 0.101 Uiso 1 1 calc R . .
C3N C 1.2538(4) 2.1433(10) 0.6460(3) 0.107(3) Uani 1 1 d . . .
H3NA H 1.2505 2.0935 0.6768 0.128 Uiso 1 1 calc R . .
C4N C 1.2883(3) 2.2559(12) 0.6393(4) 0.121(4) Uani 1 1 d . . .
H4NA H 1.3077 2.2819 0.6660 0.145 Uiso 1 1 calc R . .
C5N C 1.2954(3) 2.3300(8) 0.5961(5) 0.111(3) Uani 1 1 d . . .
H5NA H 1.3190 2.4066 0.5915 0.133 Uiso 1 1 calc R . .
C6N C 1.2643(4) 2.2841(11) 0.5574(3) 0.117(4) Uani 1 1 d . . .
H6NA H 1.2665 2.3278 0.5256 0.141 Uiso 1 1 calc R . .
N1N N 1.2013(2) 2.1380(11) 0.5285(3) 0.112(2) Uani 1 1 d . . .
O1N O 1.2056(2) 2.2031(10) 0.4898(2) 0.144(3) Uani 1 1 d . . .
O2N O 1.1714(2) 2.0280(9) 0.5359(3) 0.124(2) Uani 1 1 d . . .
C1B C 1.0512(3) 1.6386(15) 0.8128(3) 0.126(3) Uani 1 1 d D . .
O1B O 1.01567(11) 1.7140(5) 0.83993(12) 0.0627(9) Uani 1 1 d D . .
C1C C 0.9543(14) 0.830(3) 1.1104(16) 0.177(13) Uani 0.50 1 d PDU A 1
O1C O 0.9600(3) 0.9951(14) 1.0919(3) 0.088(3) Uani 0.50 1 d PDU A 1
O1GW O 1.0253(9) 1.060(4) 1.1689(12) 0.214(13) Uani 0.50 1 d PU B 1
C1G C 0.9825(9) 1.028(5) 1.1408(11) 0.239(13) Uani 0.50 1 d PDU C 2
O1G O 1.0206(7) 1.0759(12) 1.1727(6) 0.109(6) Uani 0.50 1 d PDU C 2
C1J C 0.9426(9) 0.739(4) 1.1078(9) 0.139(7) Uani 0.50 1 d PU D 2
O1J O 0.9310(6) 0.891(4) 1.1025(9) 0.202(10) Uani 0.50 1 d PU D 2
C1D C 1.1922(6) 0.7074(15) 0.6111(4) 0.091(4) Uani 0.50 1 d PDU E 1
O1D O 1.2169(7) 0.665(3) 0.6603(7) 0.206(9) Uani 0.50 1 d PDU E 1
C1I C 1.1737(9) 0.525(4) 0.6780(11) 0.188(12) Uani 0.50 1 d PU F 2
O1I O 1.1924(4) 0.6126(19) 0.6415(5) 0.115(4) Uani 0.50 1 d PU F 2
C1E C 1.0762(8) 0.495(4) 0.682(2) 0.43(3) Uani 0.50 1 d PDU G 1
O1E O 1.0545(7) 0.605(4) 0.648(2) 0.51(3) Uani 0.50 1 d PDU G 1
C1H C 1.1164(13) 0.695(3) 0.6251(11) 0.246(17) Uani 0.50 1 d PDU H 2
O1H O 1.1132(7) 0.757(3) 0.5774(12) 0.248(12) Uani 0.50 1 d PDU H 2
O1W O 0.9764(3) 1.9611(7) 0.7731(2) 0.132(2) Uani 1 1 d . I 2
O2W O 0.7185(15) 1.548(2) 0.7245(7) 0.293(17) Uani 0.50 1 d P J 1
N1X N 1.1627(5) 2.042(2) 0.8383(6) 0.073(4) Uani 0.321(7) 1 d PU K 1
O1X O 1.1882(5) 2.103(3) 0.8006(6) 0.110(6) Uani 0.321(7) 1 d PU K 1
O2X O 1.1167(5) 2.017(4) 0.8383(7) 0.131(8) Uani 0.321(7) 1 d PU K 1
O3X O 1.1818(2) 1.9879(9) 0.8837(2) 0.030(2) Uani 0.321(7) 1 d PU K 1
C1F C 1.2389(6) 2.066(3) 0.7964(6) 0.057(7) Uani 0.223(9) 1 d PDU L 2
O1F O 1.2610(4) 2.173(2) 0.7649(4) 0.061(5) Uani 0.223(9) 1 d PDU L 2
C1A C 1.2385(9) 1.883(4) 0.7824(10) 0.217(12) Uani 0.554(11) 1 d PDU M 1
O1A O 1.2558(2) 1.9773(11) 0.8215(3) 0.079(3) Uani 0.554(11) 1 d PDU M 1
O1YW O 1.1369(4) 2.0491(11) 0.8651(4) 0.079(5) Uani 0.427(18) 1 d PU N 2

loop_
_atom_site_aniso_label
_atom_site_aniso_U_11
_atom_site_aniso_U_22
_atom_site_aniso_U_33
_atom_site_aniso_U_23
_atom_site_aniso_U_13
_atom_site_aniso_U_12
Co1 0.02290(16) 0.0374(2) 0.01668(16) 0.0043(2) 0.00192(18) -0.00027(16)
C1 0.0231(14) 0.0405(18) 0.0191(13) 0.0011(13) 0.0017(11) -0.0044(13)
C2 0.0334(16) 0.0346(17) 0.0222(14) 0.0015(13) -0.0009(13) -0.0016(14)
C3 0.0332(16) 0.0367(17) 0.0205(14) 0.0045(13) -0.0035(12) -0.0059(14)
C4 0.0306(15) 0.049(2) 0.0165(13) 0.0049(14) -0.0020(12) 0.0025(15)
C5 0.0348(17) 0.046(2) 0.0187(14) 0.0015(14) 0.0015(13) 0.0058(15)
C6 0.0260(14) 0.0387(18) 0.0173(13) 0.0037(13) 0.0005(11) -0.0029(13)
C7 0.0268(14) 0.0314(16) 0.0254(14) 0.0028(13) 0.0061(12) -0.0033(13)
C8 0.0271(15) 0.0419(19) 0.0301(16) 0.0009(15) -0.0004(13) 0.0018(14)
C9 0.0373(18) 0.0390(19) 0.0332(17) -0.0015(15) 0.0099(15) -0.0040(15)
C10 0.0284(16) 0.0431(19) 0.0303(16) 0.0061(15) 0.0064(13) 0.0004(14)
C11 0.0327(17) 0.052(2) 0.0371(19) 0.0105(17) 0.0080(15) 0.0070(16)
C12 0.0254(14) 0.0314(16) 0.0236(14) 0.0040(13) -0.0004(12) -0.0036(13)
C13 0.0278(15) 0.0370(17) 0.0208(14) 0.0016(13) -0.0042(12) 0.0003(13)
C14 0.046(2) 0.052(2) 0.0299(17) -0.0131(17) -0.0154(16) 0.0140(18)
C15 0.0407(19) 0.045(2) 0.0380(19) -0.0081(17) -0.0101(16) 0.0150(17)
C16 0.063(3) 0.045(2) 0.0338(19) -0.0103(17) -0.0196(19) 0.020(2)
C17 0.060(2) 0.049(2) 0.0297(17) -0.0151(17) -0.0262(17) 0.0216(19)
C18 0.0247(14) 0.0360(17) 0.0209(14) 0.0009(13) -0.0031(11) 0.0002(13)
C19 0.0238(13) 0.0336(16) 0.0194(13) 0.0035(12) -0.0024(11) -0.0034(12)
C20 0.0222(14) 0.0306(15) 0.0211(14) 0.0032(12) 0.0005(11) -0.0054(12)
C21 0.0244(14) 0.0318(16) 0.0202(13) 0.0030(12) -0.0018(11) -0.0014(12)
C22 0.0261(15) 0.0299(15) 0.0215(14) 0.0026(12) -0.0016(12) -0.0039(12)
C35 0.0240(15) 0.046(2) 0.0392(19) 0.0008(17) -0.0004(14) -0.0011(14)
C38 0.042(2) 0.062(3) 0.055(3) 0.010(2) 0.0049(19) 0.004(2)
C39 0.041(2) 0.059(3) 0.072(3) -0.003(3) 0.005(2) 0.012(2)
C36 0.051(2) 0.065(3) 0.054(2) 0.014(3) 0.012(3) 0.010(2)
C37 0.046(2) 0.079(3) 0.056(3) 0.011(3) 0.016(2) 0.005(2)
C40 0.0276(15) 0.0401(19) 0.0335(17) 0.0026(15) -0.0025(13) -0.0048(14)
C29 0.0434(19) 0.0410(19) 0.0218(15) 0.0007(14) -0.0139(14) -0.0095(16)
C32 0.047(2) 0.049(2) 0.0256(16) 0.0037(16) -0.0051(15) -0.0038(17)
C33 0.046(2) 0.060(2) 0.0256(17) 0.0037(17) -0.0064(16) -0.004(2)
C30 0.067(3) 0.042(2) 0.0251(16) -0.0006(16) -0.0137(17) -0.0013(19)
C31 0.072(3) 0.045(2) 0.0292(19) 0.0050(17) -0.0188(19) -0.012(2)
C34 0.0418(19) 0.0354(17) 0.0187(14) 0.0006(13) -0.0070(13) -0.0069(15)
C23 0.0330(17) 0.0385(19) 0.0229(15) 0.0018(13) -0.0050(13) 0.0002(14)
C26 0.0296(15) 0.0392(18) 0.0250(14) -0.0025(14) 0.0006(12) -0.0007(14)
C27 0.0350(14) 0.0407(16) 0.0173(12) 0.0026(15) 0.0000(15) -0.0034(13)
C24 0.0420(19) 0.055(2) 0.0278(17) 0.0075(17) 0.0035(15) 0.0098(18)
C25 0.0389(18) 0.051(2) 0.0255(16) 0.0072(15) 0.0109(15) 0.0087(17)
C28 0.0341(16) 0.0349(17) 0.0244(15) 0.0030(13) -0.0065(13) -0.0031(14)
C41 0.0255(14) 0.0361(17) 0.0264(15) -0.0017(13) -0.0058(12) -0.0067(13)
C44 0.0297(16) 0.0369(17) 0.0272(15) -0.0005(14) -0.0048(13) -0.0085(13)
C43 0.0331(16) 0.0310(17) 0.0244(15) -0.0005(13) -0.0062(13) -0.0081(13)
C42 0.0348(16) 0.0323(17) 0.0237(15) -0.0008(13) -0.0109(13) -0.0033(14)
C45 0.041(3) 0.059(3) 0.241(10) 0.066(5) 0.012(4) 0.004(2)
C46 0.082(5) 0.092(5) 0.127(6) -0.014(5) -0.009(4) 0.001(4)
N1 0.0258(12) 0.0400(16) 0.0204(12) 0.0045(11) 0.0025(10) -0.0037(12)
N2 0.0326(15) 0.0410(17) 0.0446(18) 0.0008(14) 0.0128(14) 0.0024(13)
N3 0.0300(13) 0.0356(15) 0.0223(12) 0.0005(11) -0.0067(11) 0.0029(11)
N4 0.0273(13) 0.0383(15) 0.0155(11) 0.0015(11) -0.0011(10) -0.0010(11)
N5 0.0254(12) 0.0369(15) 0.0191(12) 0.0034(10) -0.0034(10) -0.0011(11)
N6 0.0243(12) 0.0364(14) 0.0194(12) 0.0035(11) 0.0014(10) 0.0000(11)
N7 0.0300(13) 0.0333(14) 0.0217(12) 0.0010(11) -0.0024(10) 0.0002(11)
N8 0.0298(13) 0.0359(15) 0.0190(12) -0.0004(11) -0.0048(10) 0.0043(11)
N9 0.0280(13) 0.0373(15) 0.0212(12) 0.0010(11) -0.0036(10) 0.0017(11)
N10 0.0314(13) 0.0387(15) 0.0195(12) 0.0026(11) -0.0005(11) -0.0005(12)
N11 0.0511(19) 0.060(2) 0.0233(14) 0.0026(15) -0.0150(14) -0.0176(17)
N12 0.0292(14) 0.063(2) 0.063(3) -0.0053(19) 0.0018(15) -0.0021(15)
N13 0.0287(13) 0.0397(16) 0.0228(12) 0.0021(12) -0.0069(11) -0.0059(12)
N14 0.0381(15) 0.0371(15) 0.0208(12) 0.0013(12) -0.0014(11) 0.0021(13)
N15 0.0469(17) 0.0335(15) 0.0248(13) -0.0016(12) -0.0017(12) -0.0019(13)
N16 0.0385(15) 0.0370(15) 0.0258(14) 0.0019(12) -0.0159(12) -0.0058(13)
N17 0.0261(13) 0.0431(17) 0.0320(15) 0.0025(13) -0.0070(11) -0.0044(12)
N18 0.0282(13) 0.0472(17) 0.0277(13) 0.0051(13) -0.0043(11) -0.0005(12)
O1 0.0262(11) 0.0499(15) 0.0212(10) 0.0071(10) 0.0047(9) -0.0028(10)
O2 0.0297(11) 0.0373(13) 0.0300(11) 0.0020(10) 0.0017(9) 0.0009(10)
O3 0.0323(12) 0.0496(15) 0.0242(11) -0.0069(11) -0.0035(10) 0.0039(11)
C1N 0.067(4) 0.106(5) 0.091(5) -0.004(4) 0.010(4) 0.037(4)
C2N 0.083(5) 0.075(4) 0.094(5) -0.006(4) 0.029(4) 0.000(3)
C3N 0.144(8) 0.088(5) 0.088(5) 0.016(5) 0.057(6) 0.024(6)
C4N 0.111(7) 0.118(7) 0.133(7) -0.062(7) -0.036(6) 0.067(6)
C5N 0.080(4) 0.054(3) 0.198(10) 0.034(5) 0.073(6) 0.018(3)
C6N 0.153(8) 0.114(6) 0.084(5) 0.048(5) 0.044(5) 0.089(6)
N1N 0.075(4) 0.159(7) 0.102(5) 0.051(5) 0.010(4) 0.037(4)
O1N 0.129(5) 0.186(7) 0.118(5) 0.075(5) 0.026(4) 0.056(5)
O2N 0.087(4) 0.149(5) 0.137(5) 0.006(4) 0.006(4) 0.018(4)
C1B 0.092(5) 0.211(11) 0.076(5) -0.030(6) 0.009(4) -0.026(6)
O1B 0.0497(18) 0.089(3) 0.0494(17) -0.0157(17) -0.0084(14) -0.0072(17)
C1C 0.19(3) 0.18(2) 0.16(2) 0.05(2) 0.08(2) 0.01(2)
O1C 0.072(5) 0.138(8) 0.054(4) 0.009(5) 0.015(4) 0.029(6)
O1GW 0.127(15) 0.29(3) 0.23(2) -0.134(19) 0.100(15) -0.080(16)
C1G 0.19(2) 0.29(3) 0.24(3) -0.12(2) 0.105(15) -0.12(2)
O1G 0.156(12) 0.048(4) 0.123(9) -0.047(5) 0.124(9) -0.042(6)
C1J 0.107(15) 0.22(2) 0.092(12) 0.028(17) 0.000(11) -0.060(14)
O1J 0.110(11) 0.33(2) 0.169(15) 0.106(17) 0.048(11) 0.096(15)
C1D 0.150(13) 0.064(7) 0.057(6) 0.009(6) 0.031(7) -0.026(8)
O1D 0.157(15) 0.25(2) 0.211(18) 0.077(17) -0.068(14) -0.021(16)
C1I 0.125(16) 0.23(3) 0.21(3) 0.11(2) 0.002(17) -0.057(18)
O1I 0.070(6) 0.179(11) 0.095(7) 0.016(8) 0.004(6) -0.041(7)
C1E 0.059(11) 0.14(2) 1.09(10) 0.16(4) 0.02(3) 0.008(13)
O1E 0.104(14) 0.27(3) 1.15(10) 0.30(4) 0.02(3) -0.045(17)
C1H 0.33(4) 0.15(2) 0.26(3) -0.091(18) -0.18(3) 0.09(2)
O1H 0.132(14) 0.24(2) 0.37(3) 0.12(2) -0.023(17) -0.009(14)
O1W 0.160(6) 0.121(5) 0.115(5) 0.001(3) -0.043(4) 0.058(4)
O2W 0.62(5) 0.143(15) 0.114(13) 0.026(10) -0.06(2) 0.02(2)
N1X 0.056(7) 0.105(12) 0.058(7) 0.025(7) -0.008(6) -0.004(7)
O1X 0.078(8) 0.173(16) 0.080(9) 0.043(9) 0.016(7) 0.029(9)
O2X 0.055(7) 0.28(2) 0.059(9) 0.009(12) -0.020(6) -0.036(11)
O3X 0.030(4) 0.033(4) 0.026(4) 0.006(3) 0.013(3) 0.008(3)
C1F 0.036(9) 0.111(17) 0.025(8) 0.014(9) -0.022(7) -0.042(10)
O1F 0.032(6) 0.136(14) 0.016(5) 0.005(7) 0.001(5) 0.002(7)
C1A 0.146(19) 0.33(3) 0.18(2) -0.031(19) -0.042(17) 0.00(2)
O1A 0.047(3) 0.129(7) 0.060(4) 0.039(4) 0.003(3) 0.032(4)
O1YW 0.095(8) 0.085(7) 0.057(7) -0.027(5) 0.028(6) -0.020(5)

loop_
_atom_type_symbol
_atom_type_description
_atom_type_scat_dispersion_real
_atom_type_scat_dispersion_imag
_atom_type_scat_source
C C 0.0033 0.0016 'International Tables Vol C Tables 4.2.6.8 and 6.1.1.4'
H H 0.0000 0.0000 'International Tables Vol C Tables 4.2.6.8 and 6.1.1.4'
N N 0.0061 0.0033 'International Tables Vol C Tables 4.2.6.8 and 6.1.1.4'
O O 0.0106 0.0060 'International Tables Vol C Tables 4.2.6.8 and 6.1.1.4'
Co Co 0.3494 0.9721 'International Tables Vol C Tables 4.2.6.8 and 6.1.1.4'

loop_
_geom_angle_atom_site_label_1
_geom_angle_atom_site_label_2
_geom_angle_atom_site_label_3
_geom_angle
_geom_angle_site_symmetry_1
_geom_angle_site_symmetry_3
O1 Co1 O2 90.65(10) . .
O1 Co1 O3 85.66(10) . .
O2 Co1 O3 88.98(10) . .
O1 Co1 N3 177.14(11) . 4_655
O2 Co1 N3 87.89(10) . 4_655
O3 Co1 N3 91.85(10) . 4_655
O1 Co1 N10 91.86(10) . .
O2 Co1 N10 173.01(10) . .
O3 Co1 N10 84.71(10) . .
N3 Co1 N10 89.32(11) 4_655 .
O1 Co1 N1 88.13(10) . .
O2 Co1 N1 91.70(10) . .
O3 Co1 N1 173.76(10) . .
N3 Co1 N1 94.37(10) 4_655 .
N10 Co1 N1 94.90(11) . .
C4 C1 C2 117.1(3) . .
C4 C1 C6 121.3(3) . .
C2 C1 C6 121.5(3) . .
C1 C2 C3 119.3(3) . .
C1 C2 H2A 120.3 . .
C3 C2 H2A 120.3 . .
N1 C3 C2 123.8(3) . .
N1 C3 H3A 118.1 . .
C2 C3 H3A 118.1 . .
C1 C4 C5 120.1(3) . .
C1 C4 H4A 119.9 . .
C5 C4 H4A 119.9 . .
N1 C5 C4 122.9(3) . .
N1 C5 H5A 118.6 . .
C4 C5 H5A 118.6 . .
N5 C6 N4 129.6(3) . .
N5 C6 C1 115.4(3) . .
N4 C6 C1 115.0(3) . .
C10 C7 C8 117.6(3) . .
C10 C7 C12 122.0(3) . .
C8 C7 C12 120.4(3) . .
C7 C8 C9 119.5(3) . .
C7 C8 H8A 120.2 . .
C9 C8 H8A 120.2 . .
N2 C9 C8 122.7(3) . .
N2 C9 H9A 118.7 . .
C8 C9 H9A 118.7 . .
C11 C10 C7 119.2(3) . .
C11 C10 H10A 120.4 . .
C7 C10 H10A 120.4 . .
N2 C11 C10 123.8(4) . .
N2 C11 H11A 118.1 . .
C10 C11 H11A 118.1 . .
N6 C12 N7 129.5(3) . .
N6 C12 C7 115.6(3) . .
N7 C12 C7 114.9(3) . .
C14 C13 C16 116.5(3) . .
C14 C13 C18 121.6(3) . .
C16 C13 C18 121.9(3) . .
C13 C14 C15 119.5(3) . .
C13 C14 H14A 120.2 . .
C15 C14 H14A 120.2 . .
N3 C15 C14 123.3(4) . .
N3 C15 H15A 118.4 . .
C14 C15 H15A 118.4 . .
C17 C16 C13 120.2(4) . .
C17 C16 H16A 119.9 . .
C13 C16 H16A 119.9 . .
N3 C17 C16 122.9(3) . .
N3 C17 H17A 118.5 . .
C16 C17 H17A 118.5 . .
N8 C18 N9 129.1(3) . .
N8 C18 C13 115.6(3) . .
N9 C18 C13 115.3(3) . .
N9 C19 N4 119.3(3) . .
N9 C19 C21 120.6(3) . .
N4 C19 C21 120.1(3) . .
N5 C20 N6 120.0(3) . .
N5 C20 C21 119.7(3) . .
N6 C20 C21 120.3(3) . .
C19 C21 C20 120.6(3) . .
C19 C21 C22 120.0(3) . .
C20 C21 C22 119.4(3) . .
N8 C22 N7 119.6(3) . .
N8 C22 C21 119.8(3) . .
N7 C22 C21 120.6(3) . .
C38 C35 C36 118.1(4) . .
C38 C35 C40 120.6(4) . .
C36 C35 C40 121.3(4) . .
C35 C38 C39 118.7(4) . .
C35 C38 H38A 120.6 . .
C39 C38 H38A 120.6 . .
N12 C39 C38 123.7(4) . .
N12 C39 H39A 118.2 . .
C38 C39 H39A 118.2 . .
C37 C36 C35 118.8(4) . .
C37 C36 H36A 120.6 . .
C35 C36 H36A 120.6 . .
N12 C37 C36 123.4(4) . .
N12 C37 H37A 118.3 . .
C36 C37 H37A 118.3 . .
N17 C40 N18 129.3(3) . .
N17 C40 C35 115.1(3) . .
N18 C40 C35 115.6(3) . .
C30 C29 C32 118.7(3) . .
C30 C29 C34 120.6(4) . .
C32 C29 C34 120.7(3) . .
C29 C32 C33 118.3(4) . .
C29 C32 H32A 120.8 . .
C33 C32 H32A 120.8 . .
N11 C33 C32 122.8(4) . .
N11 C33 H33A 118.6 . .
C32 C33 H33A 118.6 . .
C29 C30 C31 118.6(4) . .
C29 C30 H30A 120.7 . .
C31 C30 H30A 120.7 . .
N11 C31 C30 122.3(4) . .
N11 C31 H31A 118.9 . .
C30 C31 H31A 118.9 . .
N15 C34 N16 129.9(3) . .
N15 C34 C29 114.8(3) . .
N16 C34 C29 115.2(3) . .
C26 C23 C24 117.2(3) . .
C26 C23 C28 121.3(3) . .
C24 C23 C28 121.6(3) . .
C27 C26 C23 119.0(3) . .
C27 C26 H26A 120.5 . .
C23 C26 H26A 120.5 . .
N10 C27 C26 124.6(3) . .
N10 C27 H27A 117.7 . .
C26 C27 H27A 117.7 . .
C25 C24 C23 120.2(3) . .
C25 C24 H24A 119.9 . .
C23 C24 H24A 119.9 . .
N10 C25 C24 123.0(3) . .
N10 C25 H25A 118.5 . .
C24 C25 H25A 118.5 . .
N13 C28 N14 128.6(3) . .
N13 C28 C23 115.5(3) . .
N14 C28 C23 115.9(3) . .
N18 C41 N13 120.8(3) . .
N18 C41 C43 119.6(3) . .
N13 C41 C43 119.5(3) . .
N16 C44 N17 119.3(3) . .
N16 C44 C43 120.4(3) . .
N17 C44 C43 120.2(3) . .
C44 C43 C41 120.3(3) . .
C44 C43 C42 120.1(3) . .
C41 C43 C42 119.5(3) . .
N15 C42 N14 120.5(3) . .
N15 C42 C43 119.5(3) . .
N14 C42 C43 120.0(3) . .
O2 C45 H45A 109.5 . .
O2 C45 H45B 109.5 . .
H45A C45 H45B 109.5 . .
O2 C45 H45C 109.5 . .
H45A C45 H45C 109.5 . .
H45B C45 H45C 109.5 . .
O3 C46 H46A 109.5 . .
O3 C46 H46B 109.5 . .
H46A C46 H46B 109.5 . .
O3 C46 H46C 109.5 . .
H46A C46 H46C 109.5 . .
H46B C46 H46C 109.5 . .
C3 N1 C5 116.6(3) . .
C3 N1 Co1 121.4(2) . .
C5 N1 Co1 120.8(2) . .
C9 N2 C11 117.1(3) . .
C15 N3 C17 117.6(3) . .
C15 N3 Co1 120.6(2) . 4_654
C17 N3 Co1 121.5(2) . 4_654
C6 N4 C19 114.8(3) . .
C6 N5 C20 115.1(3) . .
C12 N6 C20 115.2(3) . .
C12 N7 C22 115.0(3) . .
C18 N8 C22 115.4(3) . .
C18 N9 C19 115.0(3) . .
C27 N10 C25 115.9(3) . .
C27 N10 Co1 122.1(2) . .
C25 N10 Co1 121.1(2) . .
C31 N11 C33 119.3(3) . .
C39 N12 C37 117.0(4) . .
C28 N13 C41 116.4(3) . .
C28 N14 C42 116.0(3) . .
C34 N15 C42 115.5(3) . .
C34 N16 C44 114.5(3) . .
C40 N17 C44 114.9(3) . .
C41 N18 C40 115.6(3) . .
C45 O2 Co1 129.4(3) . .
C46 O3 Co1 126.0(4) . .
C2N C1N C6N 124.2(8) . .
C2N C1N N1N 125.2(9) . .
C6N C1N N1N 110.6(8) . .
C3N C2N C1N 121.0(8) . .
C3N C2N H2NA 119.5 . .
C1N C2N H2NA 119.5 . .
C2N C3N C4N 121.0(8) . .
C2N C3N H3NA 119.5 . .
C4N C3N H3NA 119.5 . .
C5N C4N C3N 122.5(9) . .
C5N C4N H4NA 118.8 . .
C3N C4N H4NA 118.8 . .
C4N C5N C6N 115.2(8) . .
C4N C5N H5NA 122.4 . .
C6N C5N H5NA 122.4 . .
C1N C6N C5N 116.1(6) . .
C1N C6N H6NA 122.0 . .
C5N C6N H6NA 122.0 . .
O1N N1N O2N 122.5(9) . .
O1N N1N C1N 123.2(9) . .
O2N N1N C1N 114.3(7) . .
O1X N1X O2X 126.1(15) . .
O1X N1X O3X 124.5(13) . .
O2X N1X O3X 109.3(14) . .

loop_
_geom_bond_atom_site_label_1
_geom_bond_atom_site_label_2
_geom_bond_distance
_geom_bond_site_symmetry_2
Co1 O1 2.060(2) .
Co1 O2 2.122(2) .
Co1 O3 2.139(2) .
Co1 N3 2.143(3) 4_655
Co1 N10 2.158(3) .
Co1 N1 2.216(3) .
C1 C4 1.381(5) .
C1 C2 1.384(5) .
C1 C6 1.504(4) .
C2 C3 1.385(5) .
C2 H2A 0.9500 .
C3 N1 1.332(5) .
C3 H3A 0.9500 .
C4 C5 1.382(4) .
C4 H4A 0.9500 .
C5 N1 1.347(4) .
C5 H5A 0.9500 .
C6 N5 1.344(4) .
C6 N4 1.347(4) .
C7 C10 1.381(5) .
C7 C8 1.389(5) .
C7 C12 1.502(5) .
C8 C9 1.399(5) .
C8 H8A 0.9500 .
C9 N2 1.319(5) .
C9 H9A 0.9500 .
C10 C11 1.368(5) .
C10 H10A 0.9500 .
C11 N2 1.357(5) .
C11 H11A 0.9500 .
C12 N6 1.348(4) .
C12 N7 1.349(4) .
C13 C14 1.378(5) .
C13 C16 1.384(5) .
C13 C18 1.485(4) .
C14 C15 1.390(5) .
C14 H14A 0.9500 .
C15 N3 1.313(5) .
C15 H15A 0.9500 .
C16 C17 1.373(5) .
C16 H16A 0.9500 .
C17 N3 1.328(5) .
C17 H17A 0.9500 .
C18 N8 1.344(4) .
C18 N9 1.348(4) .
C19 N9 1.353(4) .
C19 N4 1.356(4) .
C19 C21 1.385(5) .
C20 N5 1.349(4) .
C20 N6 1.360(4) .
C20 C21 1.406(4) .
C21 C22 1.411(4) .
C22 N8 1.348(4) .
C22 N7 1.357(4) .
C35 C38 1.369(6) .
C35 C36 1.389(6) .
C35 C40 1.483(5) .
C38 C39 1.401(6) .
C38 H38A 0.9500 .
C39 N12 1.321(7) .
C39 H39A 0.9500 .
C36 C37 1.385(7) .
C36 H36A 0.9500 .
C37 N12 1.337(6) .
C37 H37A 0.9500 .
C40 N17 1.333(5) .
C40 N18 1.355(5) .
C29 C30 1.383(6) .
C29 C32 1.388(6) .
C29 C34 1.491(5) .
C32 C33 1.392(5) .
C32 H32A 0.9500 .
C33 N11 1.329(6) .
C33 H33A 0.9500 .
C30 C31 1.413(5) .
C30 H30A 0.9500 .
C31 N11 1.307(6) .
C31 H31A 0.9500 .
C34 N15 1.339(5) .
C34 N16 1.339(5) .
C23 C26 1.382(5) .
C23 C24 1.396(5) .
C23 C28 1.487(5) .
C26 C27 1.373(5) .
C26 H26A 0.9500 .
C27 N10 1.337(4) .
C27 H27A 0.9500 .
C24 C25 1.362(5) .
C24 H24A 0.9500 .
C25 N10 1.358(4) .
C25 H25A 0.9500 .
C28 N13 1.337(5) .
C28 N14 1.345(4) .
C41 N18 1.336(5) .
C41 N13 1.358(4) .
C41 C43 1.410(4) .
C44 N16 1.356(4) .
C44 N17 1.359(5) .
C44 C43 1.386(5) .
C43 C42 1.415(5) .
C42 N15 1.343(4) .
C42 N14 1.350(4) .
C45 O2 1.393(6) .
C45 H45A 0.9800 .
C45 H45B 0.9800 .
C45 H45C 0.9800 .
C46 O3 1.340(8) .
C46 H46A 0.9800 .
C46 H46B 0.9800 .
C46 H46C 0.9800 .
N3 Co1 2.143(3) 4_654
C1N C2N 1.281(11) .
C1N C6N 1.407(13) .
C1N N1N 1.440(11) .
C2N C3N 1.265(13) .
C2N H2NA 0.9500 .
C3N C4N 1.391(14) .
C3N H3NA 0.9500 .
C4N C5N 1.358(14) .
C4N H4NA 0.9500 .
C5N C6N 1.446(14) .
C5N H5NA 0.9500 .
C6N H6NA 0.9500 .
N1N O1N 1.204(8) .
N1N O2N 1.285(10) .
C1B O1B 1.424(9) .
C1C O1C 1.486(16) .
C1G O1G 1.469(17) .
C1J O1J 1.33(4) .
C1D O1D 1.571(15) .
C1I O1I 1.36(2) .
C1E O1E 1.447(18) .
C1H O1H 1.412(17) .
N1X O1X 1.37(2) .
N1X O2X 1.35(2) .
N1X O3X 1.438(16) .
C1F O1F 1.404(15) .
C1A O1A 1.428(16) .

loop_
_geom_torsion_atom_site_label_1
_geom_torsion_atom_site_label_2
_geom_torsion_atom_site_label_3
_geom_torsion_atom_site_label_4
_geom_torsion
_geom_torsion_site_symmetry_1
_geom_torsion_site_symmetry_4
C4 C1 C2 C3 -2.4(5) . .
C6 C1 C2 C3 174.9(3) . .
C1 C2 C3 N1 -0.5(5) . .
C2 C1 C4 C5 3.5(5) . .
C6 C1 C4 C5 -173.8(3) . .
C1 C4 C5 N1 -1.7(5) . .
C4 C1 C6 N5 156.9(3) . .
C2 C1 C6 N5 -20.3(4) . .
C4 C1 C6 N4 -22.3(4) . .
C2 C1 C6 N4 160.6(3) . .
C10 C7 C8 C9 -1.4(5) . .
C12 C7 C8 C9 179.1(3) . .
C7 C8 C9 N2 -0.3(6) . .
C8 C7 C10 C11 1.1(5) . .
C12 C7 C10 C11 -179.5(3) . .
C7 C10 C11 N2 1.1(6) . .
C10 C7 C12 N6 -1.8(5) . .
C8 C7 C12 N6 177.6(3) . .
C10 C7 C12 N7 176.5(3) . .
C8 C7 C12 N7 -4.1(5) . .
C16 C13 C14 C15 -1.0(6) . .
C18 C13 C14 C15 178.4(4) . .
C13 C14 C15 N3 2.4(7) . .
C14 C13 C16 C17 -1.0(6) . .
C18 C13 C16 C17 179.6(4) . .
C13 C16 C17 N3 1.9(8) . .
C14 C13 C18 N8 -159.3(4) . .
C16 C13 C18 N8 20.1(5) . .
C14 C13 C18 N9 21.0(5) . .
C16 C13 C18 N9 -159.6(4) . .
N9 C19 C21 C20 -178.9(3) . .
N4 C19 C21 C20 0.6(5) . .
N9 C19 C21 C22 1.0(5) . .
N4 C19 C21 C22 -179.5(3) . .
N5 C20 C21 C19 0.5(5) . .
N6 C20 C21 C19 -179.1(3) . .
N5 C20 C21 C22 -179.5(3) . .
N6 C20 C21 C22 1.0(5) . .
C19 C21 C22 N8 -1.2(5) . .
C20 C21 C22 N8 178.8(3) . .
C19 C21 C22 N7 178.8(3) . .
C20 C21 C22 N7 -1.2(5) . .
C36 C35 C38 C39 4.6(7) . .
C40 C35 C38 C39 -173.3(4) . .
C35 C38 C39 N12 -1.0(8) . .
C38 C35 C36 C37 -5.9(7) . .
C40 C35 C36 C37 171.9(4) . .
C35 C36 C37 N12 3.9(8) . .
C38 C35 C40 N17 27.3(5) . .
C36 C35 C40 N17 -150.5(4) . .
C38 C35 C40 N18 -153.6(4) . .
C36 C35 C40 N18 28.6(5) . .
C30 C29 C32 C33 0.3(6) . .
C34 C29 C32 C33 -178.2(3) . .
C29 C32 C33 N11 0.2(6) . .
C32 C29 C30 C31 -0.3(6) . .
C34 C29 C30 C31 178.2(4) . .
C29 C30 C31 N11 -0.1(7) . .
C30 C29 C34 N15 155.4(4) . .
C32 C29 C34 N15 -26.1(5) . .
C30 C29 C34 N16 -23.9(5) . .
C32 C29 C34 N16 154.6(3) . .
C24 C23 C26 C27 1.6(5) . .
C28 C23 C26 C27 -176.9(3) . .
C23 C26 C27 N10 -2.0(5) . .
C26 C23 C24 C25 -0.2(6) . .
C28 C23 C24 C25 178.3(4) . .
C23 C24 C25 N10 -1.0(6) . .
C26 C23 C28 N13 -9.9(5) . .
C24 C23 C28 N13 171.6(3) . .
C26 C23 C28 N14 167.9(3) . .
C24 C23 C28 N14 -10.5(5) . .
N16 C44 C43 C41 -176.1(3) . .
N17 C44 C43 C41 2.0(5) . .
N16 C44 C43 C42 -0.7(5) . .
N17 C44 C43 C42 177.4(3) . .
N18 C41 C43 C44 -0.3(5) . .
N13 C41 C43 C44 177.3(3) . .
N18 C41 C43 C42 -175.8(3) . .
N13 C41 C43 C42 1.9(5) . .
C44 C43 C42 N15 -0.4(5) . .
C41 C43 C42 N15 175.1(3) . .
C44 C43 C42 N14 -179.3(3) . .
C41 C43 C42 N14 -3.8(5) . .
C2 C3 N1 C5 2.4(5) . .
C2 C3 N1 Co1 -165.1(3) . .
C4 C5 N1 C3 -1.3(5) . .
C4 C5 N1 Co1 166.3(3) . .
O1 Co1 N1 C3 85.2(3) . .
O2 Co1 N1 C3 175.8(2) . .
O3 Co1 N1 C3 79.6(10) . .
N3 Co1 N1 C3 -96.2(3) 4_655 .
N10 Co1 N1 C3 -6.5(3) . .
O1 Co1 N1 C5 -81.8(3) . .
O2 Co1 N1 C5 8.8(3) . .
O3 Co1 N1 C5 -87.4(10) . .
N3 Co1 N1 C5 96.8(3) 4_655 .
N10 Co1 N1 C5 -173.5(3) . .
C8 C9 N2 C11 2.4(5) . .
C10 C11 N2 C9 -2.8(6) . .
C14 C15 N3 C17 -1.6(6) . .
C14 C15 N3 Co1 171.2(3) . 4_654
C16 C17 N3 C15 -0.6(7) . .
C16 C17 N3 Co1 -173.3(4) . 4_654
N5 C6 N4 C19 -1.9(5) . .
C1 C6 N4 C19 177.1(3) . .
N9 C19 N4 C6 179.5(3) . .
C21 C19 N4 C6 0.0(4) . .
N4 C6 N5 C20 3.0(5) . .
C1 C6 N5 C20 -176.0(3) . .
N6 C20 N5 C6 177.5(3) . .
C21 C20 N5 C6 -2.0(4) . .
N7 C12 N6 C20 -1.0(5) . .
C7 C12 N6 C20 177.1(3) . .
N5 C20 N6 C12 -179.5(3) . .
C21 C20 N6 C12 0.0(4) . .
N6 C12 N7 C22 0.8(5) . .
C7 C12 N7 C22 -177.3(3) . .
N8 C22 N7 C12 -179.6(3) . .
C21 C22 N7 C12 0.4(4) . .
N9 C18 N8 C22 -1.2(5) . .
C13 C18 N8 C22 179.2(3) . .
N7 C22 N8 C18 -178.8(3) . .
C21 C22 N8 C18 1.2(4) . .
N8 C18 N9 C19 1.0(5) . .
C13 C18 N9 C19 -179.4(3) . .
N4 C19 N9 C18 179.6(3) . .
C21 C19 N9 C18 -0.9(4) . .
C26 C27 N10 C25 0.9(5) . .
C26 C27 N10 Co1 170.3(3) . .
C24 C25 N10 C27 0.7(6) . .
C24 C25 N10 Co1 -168.9(3) . .
O1 Co1 N10 C27 -24.6(3) . .
O2 Co1 N10 C27 -135.6(8) . .
O3 Co1 N10 C27 -110.1(3) . .
N3 Co1 N10 C27 158.0(3) 4_655 .
N1 Co1 N10 C27 63.7(3) . .
O1 Co1 N10 C25 144.4(3) . .
O2 Co1 N10 C25 33.4(10) . .
O3 Co1 N10 C25 58.9(3) . .
N3 Co1 N10 C25 -33.0(3) 4_655 .
N1 Co1 N10 C25 -127.4(3) . .
C30 C31 N11 C33 0.6(6) . .
C32 C33 N11 C31 -0.6(6) . .
C38 C39 N12 C37 -1.2(7) . .
C36 C37 N12 C39 -0.3(8) . .
N14 C28 N13 C41 -1.6(5) . .
C23 C28 N13 C41 175.9(3) . .
N18 C41 N13 C28 178.4(3) . .
C43 C41 N13 C28 0.7(4) . .
N13 C28 N14 C42 -0.3(5) . .
C23 C28 N14 C42 -177.8(3) . .
N15 C42 N14 C28 -175.9(3) . .
C43 C42 N14 C28 3.0(5) . .
N16 C34 N15 C42 2.7(5) . .
C29 C34 N15 C42 -176.5(3) . .
N14 C42 N15 C34 178.5(3) . .
C43 C42 N15 C34 -0.4(5) . .
N15 C34 N16 C44 -3.7(5) . .
C29 C34 N16 C44 175.5(3) . .
N17 C44 N16 C34 -175.7(3) . .
C43 C44 N16 C34 2.5(5) . .
N18 C40 N17 C44 0.4(5) . .
C35 C40 N17 C44 179.4(3) . .
N16 C44 N17 C40 176.2(3) . .
C43 C44 N17 C40 -1.9(5) . .
N13 C41 N18 C40 -178.7(3) . .
C43 C41 N18 C40 -1.1(5) . .
N17 C40 N18 C41 1.1(5) . .
C35 C40 N18 C41 -177.8(3) . .
O1 Co1 O2 C45 -18.6(6) . .
O3 Co1 O2 C45 67.1(6) . .
N3 Co1 O2 C45 159.0(6) 4_655 .
N10 Co1 O2 C45 92.5(10) . .
N1 Co1 O2 C45 -106.7(6) . .
O1 Co1 O3 C46 76.3(5) . .
O2 Co1 O3 C46 -14.5(5) . .
N3 Co1 O3 C46 -102.3(5) 4_655 .
N10 Co1 O3 C46 168.5(5) . .
N1 Co1 O3 C46 81.9(11) . .
C6N C1N C2N C3N 1.1(12) . .
N1N C1N C2N C3N -179.4(7) . .
C1N C2N C3N C4N 0.2(12) . .
C2N C3N C4N C5N -0.9(12) . .
C3N C4N C5N C6N 0.3(10) . .
C2N C1N C6N C5N -1.6(10) . .
N1N C1N C6N C5N 178.8(6) . .
C4N C5N C6N C1N 0.9(9) . .
C2N C1N N1N O1N 179.0(8) . .
C6N C1N N1N O1N -1.5(10) . .
C2N C1N N1N O2N -3.8(11) . .
C6N C1N N1N O2N 175.8(6) . .
